data_7248509
loop_
_publ_author_name
'Gawraczy\'nski, Jakub'
'Leszczy\'nski, Piotr J.'
'Cyra\'nski, Micha\/l K.'
'Dobrzycki, \/Lukasz'
'Ko\'zmi\'nski, Wiktor'
'Fija\/lkowski, Karol J.'
'Grochala, Wojciech'
'Jaro\'n, Tomasz'

_publ_section_title
;
 Synthesis and structural trends in a series of simple
 tetraalkylphosphonium salts
;
_journal_issue 20
_journal_name_full CrystEngComm
_journal_page_first 2673
_journal_page_last 2682
_journal_paper_doi 10.1039/D4CE00210E
_journal_volume 26
_journal_year 2024
_chemical_formula_moiety 'C4 H12 P, Br'
_chemical_formula_sum 'C4 H12 Br P'
_chemical_formula_weight 171
_space_group_IT_number 186
_space_group_name_Hall 'P 6c -2c'
_space_group_name_H-M_alt 'P 63 m c'
_symmetry_cell_setting hexagonal
_symmetry_Int_Tables_number 186
_symmetry_space_group_name_Hall 'P 6c -2c'
_symmetry_space_group_name_H-M 'P 63 m c'
_audit_update_record
;
2024-02-27 deposited with the CCDC.	2024-04-15 downloaded from the CCDC.
;
_cell_angle_alpha 90
_cell_angle_beta 90
_cell_angle_gamma 120
_cell_formula_units_Z 2
_cell_length_a 7.02188(5)
_cell_length_b 7.02188(5)
_cell_length_c 10.03217(12)
_cell_measurement_temperature 295
_cell_volume 428.383(7)
_diffrn_ambient_temperature 295
_diffrn_measurement_device_type 'Panalytical X'Pert Pro'
_diffrn_radiation_monochromator none
_diffrn_radiation_probe x-ray
_diffrn_radiation_type 'Co K\a'
_diffrn_radiation_wavelength 1.78892
_exptl_absorpt_coefficient_mu 11.504
_exptl_crystal_density_diffrn 1.3258
_exptl_crystal_F_000 172
_pd_char_colour white
_pd_instr_location ' ?'
_pd_meas_2theta_range_inc 0.013
_pd_meas_2theta_range_max 89.988
_pd_meas_2theta_range_min 5.007
_pd_meas_number_of_points 6538
_pd_meas_scan_method cont
_pd_prep_temperature 295
_pd_proc_2theta_range_inc 0.013
_pd_proc_2theta_range_max 89.988
_pd_proc_2theta_range_min 5.007
_pd_proc_ls_background_function '36 Legendre polynoms'
_pd_proc_ls_pref_orient_corr none
_pd_proc_ls_profile_function Pseudo-Voigt
_pd_proc_ls_prof_R_factor 0.011226
_pd_proc_ls_prof_wR_expected 0.009778
_pd_proc_ls_prof_wR_factor 0.016124
_pd_spec_mounting 'quartz capillary'
_pd_spec_mount_mode transmission
_pd_spec_shape cylinder
_pd_spec_size_axial 18
_pd_spec_size_equat 0.7
_refine_ls_goodness_of_fit_all 1.6492
_refine_ls_hydrogen_treatment constr
_refine_ls_number_constraints 3
_refine_ls_number_parameters 53
_refine_ls_number_restraints 0
_refine_ls_R_factor_all 0.0172
_refine_ls_R_factor_gt 0.0162
_refine_ls_shift/su_max 0.0462
_refine_ls_shift/su_mean 0.0173
_refine_ls_weighting_details w=1/(\s^2^(I)+0.0016I^2^)
_refine_ls_weighting_scheme sigma
_refine_ls_wR_factor_all 0.0192
_refine_ls_wR_factor_gt 0.0191
_cod_data_source_file d4ce00210e2.cif
_cod_data_source_block 10TMPBr
_cod_depositor_comments 'Adding full bibliography for 7248499--7248509.cif.'
_cod_database_code 7248509

loop_
_space_group_symop_id
_space_group_symop_operation_xyz
1 x,y,z
2 -y,x-y,z
3 -x+y,-x,z
4 -x,-y,z+1/2
5 y,-x+y,z+1/2
6 x-y,x,z+1/2
7 -y,-x,z
8 -x+y,y,z
9 x,x-y,z
10 y,x,z+1/2
11 x-y,-y,z+1/2
12 -x,-x+y,z+1/2

loop_
_atom_site_label
_atom_site_type_symbol
_atom_site_fract_x
_atom_site_fract_y
_atom_site_fract_z
_atom_site_adp_type
_atom_site_U_iso_or_equiv
_atom_site_site_symmetry_multiplicity
_atom_site_occupancy
_atom_site_calc_flag
_atom_site_refinement_flags
_atom_site_disorder_assembly
_atom_site_disorder_group
P1 P 0.333333 0.666667 0.4041(8) Uani 0.059(4) 2 1 d . . .
C1 C 0.333333 0.666667 0.5734(17) Uani 0.041(12) 2 1 d . . .
C2 C 0.1951(7) 0.8049(7) 0.3533(8) Uani 0.038(6) 6 1 d . . .
Br1 Br 0.333333 0.666667 0.00748(19) Uani 0.0619(11) 2 1 d . . .
H1c1 H 0.407752 0.592248 0.614092 Uiso 0.0618 6 1 d . . .
H1c2 H 0.192372 0.807628 0.263359 Uiso 0.0565 6 1 d . . .
H2c2 H 0.048388 0.728355 0.392879 Uiso 0.0565 12 1 d . . .

loop_
_atom_site_aniso_label
_atom_site_aniso_type_symbol
_atom_site_aniso_U_11
_atom_site_aniso_U_22
_atom_site_aniso_U_33
_atom_site_aniso_U_12
_atom_site_aniso_U_13
_atom_site_aniso_U_23
P1 P 0.059(4) 0.059(4) 0.058(9) 0.0295(18) -0 -0
C1 C 0.029(6) 0.029126 0.07(4) 0.014563 -0 0
C2 C 0.029(6) 0.029(6) 0.054(11) 0.014(6) 0.011(4) -0.011(4)
Br1 Br 0.0586(12) 0.0586(12) 0.068(2) 0.0293(6) -0 0

loop_
_atom_type_symbol
_atom_type_scat_dispersion_real
_atom_type_scat_dispersion_imag
_atom_type_scat_source
C 0.0252 0.0132 'International Tables Vol C tables 4.2.6.8 and 6.1.1.1'
H -0.0000 0.0000 'International Tables Vol C tables 4.2.6.8 and 6.1.1.1'
Br -0.4074 1.7148 'International Tables Vol C tables 4.2.6.8 and 6.1.1.1'
P 0.3421 0.5817 'International Tables Vol C tables 4.2.6.8 and 6.1.1.1'

loop_
_exptl_crystal_face_index_h
_exptl_crystal_face_index_k
_exptl_crystal_face_index_l
_exptl_crystal_face_perp_dist
? ? ? ?

loop_
_geom_angle_atom_site_label_1
_geom_angle_atom_site_label_2
_geom_angle_atom_site_label_3
_geom_angle_site_symmetry_1
_geom_angle_site_symmetry_2
_geom_angle_site_symmetry_3
_geom_angle
_geom_angle_publ_flag
C1 P1 C2 . . . 106.9(4) ?
C1 P1 C2 . . 2_665 106.9(4) ?
C1 P1 C2 . . 3_565 106.9(4) ?
C2 P1 C2 . . 2_665 112.0(4) ?
C2 P1 C2 . . 3_565 112.0(4) ?
C2 P1 C2 2_665 . 3_565 112.0(4) ?
P1 C1 H1c1 . . . 114 ?
P1 C1 H1c1 . . 2_665 114 ?
P1 C1 H1c1 . . 3_565 114 ?
H1c1 C1 H1c1 . . 2_665 104 ?
H1c1 C1 H1c1 . . 3_565 104 ?
H1c1 C1 H1c1 2_665 . 3_565 104 ?
P1 C2 H1c2 . . . 109 ?
P1 C2 H2c2 . . . 107 ?
P1 C2 H2c2 . . 7_665 107 ?
H1c2 C2 H2c2 . . . 113 ?
H1c2 C2 H2c2 . . 7_665 113 ?
H2c2 C2 H2c2 . . 7_665 106 ?

loop_
_geom_bond_atom_site_label_1
_geom_bond_atom_site_label_2
_geom_bond_site_symmetry_1
_geom_bond_site_symmetry_2
_geom_bond_distance
_geom_bond_publ_flag
P1 C1 . . 1.698(19) ?
P1 C2 . . 1.757(7) ?
P1 C2 . 2_665 1.757(7) ?
P1 C2 . 3_565 1.757(7) ?
C1 H1c1 . . 0.99 ?
C1 H1c1 . 2_665 0.99 ?
C1 H1c1 . 3_565 0.99 ?
C2 H1c2 . . 0.9 ?
C2 H2c2 . . 0.98 ?
C2 H2c2 . 7_665 0.98 ?

loop_
_geom_hbond_atom_site_label_D
_geom_hbond_atom_site_label_H
_geom_hbond_atom_site_label_A
_geom_hbond_site_symmetry_D
_geom_hbond_site_symmetry_H
_geom_hbond_site_symmetry_A
_geom_hbond_distance_DH
_geom_hbond_distance_HA
_geom_hbond_distance_DA
_geom_hbond_angle_DHA
_geom_hbond_publ_flag
? ? ? ? ? ? ? ? ? ? ?

loop_
_geom_torsion_atom_site_label_1
_geom_torsion_atom_site_label_2
_geom_torsion_atom_site_label_3
_geom_torsion_atom_site_label_4
_geom_torsion_site_symmetry_1
_geom_torsion_site_symmetry_2
_geom_torsion_site_symmetry_3
_geom_torsion_site_symmetry_4
_geom_torsion
_geom_torsion_publ_flag
? ? ? ? ? ? ? ? ? ?

loop_
_restr_angle_atom_site_label_1
_restr_angle_site_symmetry_1
_restr_angle_atom_site_label_2
_restr_angle_site_symmetry_2
_restr_angle_atom_site_label_3
_restr_angle_site_symmetry_3
_restr_angle_target
_restr_angle_target_weight_param
? ? ? ? ? ? ? ?

loop_
_restr_distance_atom_site_label_1
_restr_distance_site_symmetry_1
_restr_distance_atom_site_label_2
_restr_distance_site_symmetry_2
_restr_distance_target
_restr_distance_target_weight_param
? ? ? ? ? ?

loop_
_restr_equal_angle_atom_site_label_1
_restr_equal_angle_site_symmetry_1
_restr_equal_angle_atom_site_label_2
_restr_equal_angle_site_symmetry_2
_restr_equal_angle_atom_site_label_3
_restr_equal_angle_site_symmetry_3
_restr_equal_angle_class_class_id
_restr_equal_angle_class_target_weight_param
? ? ? ? ? ? ? ?

loop_
_restr_equal_distance_atom_site_label_1
_restr_equal_distance_site_symmetry_1
_restr_equal_distance_atom_site_label_2
_restr_equal_distance_site_symmetry_2
_restr_equal_distance_class_class_id
_restr_equal_distance_class_target_weight_param
? ? ? ? ? ?

loop_
_restr_equal_torsion_atom_site_label_1
_restr_equal_torsion_site_symmetry_1
_restr_equal_torsion_atom_site_label_2
_restr_equal_torsion_site_symmetry_2
_restr_equal_torsion_atom_site_label_3
_restr_equal_torsion_site_symmetry_3
_restr_equal_torsion_atom_site_label_4
_restr_equal_torsion_site_symmetry_4
_restr_equal_torsion_class_class_id
_restr_equal_torsion_class_target_weight_param
? ? ? ? ? ? ? ? ? ?

loop_
_restr_torsion_atom_site_label_1
_restr_torsion_site_symmetry_1
_restr_torsion_atom_site_label_2
_restr_torsion_site_symmetry_2
_restr_torsion_atom_site_label_3
_restr_torsion_site_symmetry_3
_restr_torsion_atom_site_label_4
_restr_torsion_site_symmetry_4
_restr_torsion_angle_target
_restr_torsion_weight_param
? ? ? ? ? ? ? ? ? ?
